data_4333937
loop_
_publ_author_name
'Kristina Lekin'
'Joanne W. L. Wong'
'Stephen M. Winter'
'Aaron Mailman'
'Paul A. Dube'
'Richard T. Oakley'

_publ_contact_author_email oakley@uwaterloo.ca
_publ_contact_author_name 'Prof. R. T. Oakley'
_publ_section_title
;
 Bisdithiazolyl Radical Spin Ladders
;
_journal_name_full 'Inorganic Chemistry'
_journal_page_first 2188
_journal_page_last 2198
_journal_paper_doi 10.1021/ic302658c
_journal_volume 52
_journal_year 2013
_chemical_formula_sum 'C8 H7 F N3 S4'
_chemical_formula_weight 292.41
_chemical_name_systematic
; 
 ? 
;
_space_group_IT_number 113
_symmetry_cell_setting tetragonal
_symmetry_space_group_name_Hall 'P -4 2ab'
_symmetry_space_group_name_H-M 'P -4 21 m'
_atom_sites_solution_hydrogens geom
_atom_sites_solution_primary direct
_atom_sites_solution_secondary difmap
_audit_creation_method SHELXL-97
_cell_angle_alpha 90.00
_cell_angle_beta 90.00
_cell_angle_gamma 90.00
_cell_formula_units_Z 4
_cell_length_a 15.9560(7)
_cell_length_b 15.9560(7)
_cell_length_c 4.2769(2)
_cell_measurement_reflns_used 5325
_cell_measurement_temperature 296(2)
_cell_measurement_theta_max 29.64
_cell_measurement_theta_min 4.04
_cell_volume 1088.87(8)
_computing_cell_refinement ApexII
_computing_data_collection ApexII
_computing_data_reduction ApexII
_computing_structure_refinement 'SHELXL-97 (Sheldrick, 1997)'
_computing_structure_solution 'SHELXS-97 (Sheldrick, 1990)'
_diffrn_ambient_temperature 296(2)
_diffrn_measured_fraction_theta_full 0.994
_diffrn_measured_fraction_theta_max 0.994
_diffrn_measurement_device_type 'CCD area detector'
_diffrn_measurement_method 'omega scans'
_diffrn_radiation_monochromator graphite
_diffrn_radiation_source 'fine-focus sealed tube'
_diffrn_radiation_type MoK\a
_diffrn_radiation_wavelength 0.71073
_diffrn_reflns_av_R_equivalents 0.0214
_diffrn_reflns_av_sigmaI/netI 0.0121
_diffrn_reflns_limit_h_max 22
_diffrn_reflns_limit_h_min -22
_diffrn_reflns_limit_k_max 21
_diffrn_reflns_limit_k_min -22
_diffrn_reflns_limit_l_max 5
_diffrn_reflns_limit_l_min -5
_diffrn_reflns_number 12514
_diffrn_reflns_theta_full 30.00
_diffrn_reflns_theta_max 30.00
_diffrn_reflns_theta_min 2.85
_exptl_absorpt_coefficient_mu 0.858
_exptl_absorpt_correction_T_max 0.8872
_exptl_absorpt_correction_T_min 0.7364
_exptl_absorpt_correction_type empirical
_exptl_absorpt_process_details sadabs
_exptl_crystal_colour black
_exptl_crystal_density_diffrn 1.784
_exptl_crystal_description needle
_exptl_crystal_F_000 596
_exptl_crystal_size_max 0.38
_exptl_crystal_size_mid 0.18
_exptl_crystal_size_min 0.14
_refine_diff_density_max 0.185
_refine_diff_density_min -0.203
_refine_diff_density_rms 0.035
_refine_ls_abs_structure_details 'Flack H D (1983), Acta Cryst. A39, 876-881'
_refine_ls_abs_structure_Flack -0.02(9)
_refine_ls_extinction_coef 0.0042(11)
_refine_ls_extinction_expression Fc^*^=kFc[1+0.001xFc^2^\l^3^/sin(2\q)]^-1/4^
_refine_ls_extinction_method SHELXL
_refine_ls_goodness_of_fit_ref 1.110
_refine_ls_hydrogen_treatment constr
_refine_ls_matrix_type full
_refine_ls_number_parameters 83
_refine_ls_number_reflns 1649
_refine_ls_number_restraints 0
_refine_ls_restrained_S_all 1.110
_refine_ls_R_factor_all 0.0233
_refine_ls_R_factor_gt 0.0214
_refine_ls_shift/su_max 0.001
_refine_ls_shift/su_mean 0.000
_refine_ls_structure_factor_coef Fsqd
_refine_ls_weighting_details 'calc w=1/[\s^2^(Fo^2^)+(0.0287P)^2^+0.1624P] where P=(Fo^2^+2Fc^2^)/3'
_refine_ls_weighting_scheme calc
_refine_ls_wR_factor_gt 0.0564
_refine_ls_wR_factor_ref 0.0584
_reflns_number_gt 1571
_reflns_number_total 1649
_reflns_threshold_expression >2sigma(I)
_cod_data_source_file ic302658c_si_002_2.cif
_cod_data_source_block 1a_propyl_
_cod_database_code 4333937

loop_
_symmetry_equiv_pos_as_xyz
'x, y, z'
'-x, -y, z'
'y, -x, -z'
'-y, x, -z'
'-x+1/2, y+1/2, -z'
'x+1/2, -y+1/2, -z'
'-y+1/2, -x+1/2, z'
'y+1/2, x+1/2, z'

loop_
_atom_site_label
_atom_site_type_symbol
_atom_site_fract_x
_atom_site_fract_y
_atom_site_fract_z
_atom_site_U_iso_or_equiv
_atom_site_adp_type
_atom_site_occupancy
_atom_site_symmetry_multiplicity
_atom_site_calc_flag
_atom_site_refinement_flags
S1 S 0.93499(2) 0.10789(2) 0.25314(12) 0.04109(11) Uani 1 1 d .
S2 S 0.96593(2) 0.21992(2) 0.01777(11) 0.04412(11) Uani 1 1 d .
N1 N 0.84369(7) 0.13773(8) 0.4010(3) 0.0372(3) Uani 1 1 d .
N2 N 0.74506(7) 0.24506(7) 0.4343(4) 0.0301(3) Uani 1 2 d S
F F 0.89093(6) 0.39093(6) -0.1572(4) 0.0512(4) Uani 1 2 d S
C1 C 0.82073(8) 0.21374(8) 0.3268(3) 0.0291(3) Uani 1 1 d .
C2 C 0.87204(8) 0.26518(9) 0.1287(4) 0.0321(3) Uani 1 1 d .
C3 C 0.84292(8) 0.34292(8) 0.0385(5) 0.0336(4) Uani 1 2 d S
C4 C 0.69121(8) 0.19121(8) 0.6276(5) 0.0325(4) Uani 1 2 d S
H4B H 0.6564 0.2259 0.7609 0.039 Uiso 1 1 d R
C5 C 0.63590(9) 0.13590(9) 0.4269(6) 0.0415(5) Uani 1 2 d S
H5B H 0.6711 0.1017 0.2932 0.050 Uiso 1 1 d R
C6 C 0.57956(10) 0.07956(10) 0.6142(8) 0.0594(7) Uani 1 2 d S
H6A H 0.5467 0.0467 0.4749 0.089 Uiso 1 2 d SR
H6B H 0.5430 0.1130 0.7416 0.089 Uiso 1 1 d R

loop_
_atom_site_aniso_label
_atom_site_aniso_U_11
_atom_site_aniso_U_22
_atom_site_aniso_U_33
_atom_site_aniso_U_23
_atom_site_aniso_U_13
_atom_site_aniso_U_12
S1 0.03039(17) 0.03213(17) 0.0607(2) -0.00299(18) -0.00091(17) 0.00315(12)
S2 0.02877(17) 0.04008(19) 0.0635(2) -0.00113(19) 0.00962(18) -0.00038(13)
N1 0.0297(6) 0.0298(6) 0.0521(7) 0.0022(5) 0.0004(5) 0.0009(4)
N2 0.0268(4) 0.0268(4) 0.0367(9) 0.0021(4) 0.0021(4) -0.0020(6)
F 0.0447(4) 0.0447(4) 0.0642(9) 0.0140(5) 0.0140(5) -0.0049(6)
C1 0.0248(5) 0.0278(6) 0.0347(7) -0.0013(5) -0.0021(5) -0.0025(4)
C2 0.0251(6) 0.0316(6) 0.0394(6) -0.0021(5) 0.0017(5) -0.0030(5)
C3 0.0304(5) 0.0304(5) 0.0400(10) 0.0027(5) 0.0027(5) -0.0058(7)
C4 0.0316(5) 0.0316(5) 0.0343(9) 0.0028(5) 0.0028(5) -0.0041(7)
C5 0.0396(6) 0.0396(6) 0.0454(12) -0.0010(6) -0.0010(6) -0.0112(9)
C6 0.0530(9) 0.0530(9) 0.0722(16) 0.0039(8) 0.0039(8) -0.0261(12)

loop_
_atom_type_symbol
_atom_type_description
_atom_type_scat_dispersion_real
_atom_type_scat_dispersion_imag
_atom_type_scat_source
C C 0.0033 0.0016 'International Tables Vol C Tables 4.2.6.8 and 6.1.1.4'
H H 0.0000 0.0000 'International Tables Vol C Tables 4.2.6.8 and 6.1.1.4'
N N 0.0061 0.0033 'International Tables Vol C Tables 4.2.6.8 and 6.1.1.4'
F F 0.0171 0.0103 'International Tables Vol C Tables 4.2.6.8 and 6.1.1.4'
S S 0.1246 0.1234 'International Tables Vol C Tables 4.2.6.8 and 6.1.1.4'

loop_
_geom_angle_atom_site_label_1
_geom_angle_atom_site_label_2
_geom_angle_atom_site_label_3
_geom_angle
_geom_angle_site_symmetry_1
_geom_angle_site_symmetry_3
N1 S1 S2 98.29(5) . .
C2 S2 S1 91.16(5) . .
C1 N1 S1 114.87(10) . .
C1 N2 C1 121.25(16) . 8_545
C1 N2 C4 119.03(8) . .
C1 N2 C4 119.03(8) 8_545 .
N1 C1 N2 119.93(13) . .
N1 C1 C2 120.94(12) . .
N2 C1 C2 119.12(12) . .
C3 C2 C1 119.14(13) . .
C3 C2 S2 126.19(12) . .
C1 C2 S2 114.65(10) . .
F C3 C2 119.05(9) . 8_545
F C3 C2 119.05(9) . .
C2 C3 C2 121.83(18) 8_545 .
N2 C4 C5 111.24(17) . .
C6 C5 C4 113.3(2) . .

loop_
_geom_bond_atom_site_label_1
_geom_bond_atom_site_label_2
_geom_bond_distance
_geom_bond_site_symmetry_2
S1 N1 1.6580(13) .
S1 S2 2.1101(6) .
S2 C2 1.7295(14) .
N1 C1 1.3061(17) .
N2 C1 1.3851(15) .
N2 C1 1.3851(15) 8_545
N2 C4 1.470(2) .
F C3 1.369(2) .
C1 C2 1.4359(18) .
C2 C3 1.3796(16) .
C3 C2 1.3796(16) 8_545
C4 C5 1.515(3) .
C5 C6 1.503(3) .
